data_4085427
loop_
_publ_author_name
'Li, Jianfeng'
'Huang, Hanmin'
'Wang, Fengxin'
'Cui, Chunming'

_publ_section_title
;
 Cyclopentadienyl Yttrium Ene-Diamido Complexes: Coupling of the
 Ene-Diamido Ligand with Isocyanate
;
_journal_issue 4
_journal_name_full Organometallics
_journal_page_first 683
_journal_paper_doi 10.1021/om501257r
_journal_volume 34
_journal_year 2015
_chemical_formula_moiety 'C65 H91 N4 O4 Y, 2(C4 H8 O)'
_chemical_formula_sum 'C73 H107 N4 O6 Y'
_chemical_formula_weight 1225.54
_chemical_name_systematic
; 
 ? 
;
_space_group_IT_number 2
_symmetry_cell_setting triclinic
_symmetry_space_group_name_Hall '-P 1'
_symmetry_space_group_name_H-M 'P -1'
_atom_sites_solution_hydrogens geom
_atom_sites_solution_primary direct
_atom_sites_solution_secondary difmap
_audit_creation_method SHELXL-97
_cell_angle_alpha 108.427(7)
_cell_angle_beta 98.172(4)
_cell_angle_gamma 90.564(7)
_cell_formula_units_Z 2
_cell_length_a 11.859(5)
_cell_length_b 15.809(7)
_cell_length_c 19.598(8)
_cell_measurement_reflns_used 11636
_cell_measurement_temperature 113(2)
_cell_measurement_theta_max 28.0
_cell_measurement_theta_min 1.5
_cell_volume 3445(3)
_computing_cell_refinement 'CrystalClear-SM Expert 2.0 r2'
_computing_data_collection 'CrystalClear-SM Expert 2.0 r2 (Rigaku, 2009)'
_computing_data_reduction 'CrystalClear-SM Expert 2.0 r2'
_computing_molecular_graphics 'Bruker SHELXTL'
_computing_publication_material 'Bruker SHELXTL'
_computing_structure_refinement 'SHELXL-97 (Sheldrick, 1997)'
_computing_structure_solution 'SHELXS-97 (Sheldrick, 1990)'
_diffrn_ambient_temperature 113(2)
_diffrn_detector_area_resol_mean 14.6
_diffrn_measured_fraction_theta_full 0.976
_diffrn_measured_fraction_theta_max 0.976
_diffrn_measurement_device_type 'Rigaku Saturn 724CCD camera'
_diffrn_measurement_method \w
_diffrn_radiation_monochromator Multilayer
_diffrn_radiation_source 'Rotating Anode'
_diffrn_radiation_type MoK\a
_diffrn_radiation_wavelength 0.71073
_diffrn_reflns_av_R_equivalents 0.0514
_diffrn_reflns_av_unetI/netI 0.068
_diffrn_reflns_limit_h_max 15
_diffrn_reflns_limit_h_min -15
_diffrn_reflns_limit_k_max 14
_diffrn_reflns_limit_k_min -20
_diffrn_reflns_limit_l_max 25
_diffrn_reflns_limit_l_min -25
_diffrn_reflns_number 35311
_diffrn_reflns_theta_full 28.00
_diffrn_reflns_theta_max 28.00
_diffrn_reflns_theta_min 1.36
_diffrn_standards_decay_% 0
_diffrn_standards_interval_count 0
_diffrn_standards_interval_time 0
_diffrn_standards_number 0
_exptl_absorpt_coefficient_mu 0.899
_exptl_absorpt_correction_T_max 0.8550
_exptl_absorpt_correction_T_min 0.8268
_exptl_absorpt_correction_type multi-scan
_exptl_absorpt_process_details crystalclear
_exptl_crystal_colour colorless
_exptl_crystal_density_diffrn 1.182
_exptl_crystal_density_method 'not measured'
_exptl_crystal_description prism
_exptl_crystal_F_000 1320
_exptl_crystal_size_max 0.22
_exptl_crystal_size_mid 0.20
_exptl_crystal_size_min 0.18
_refine_diff_density_max 0.649
_refine_diff_density_min -1.145
_refine_diff_density_rms 0.075
_refine_ls_abs_structure_details 'Flack H D (1983), Acta Cryst. A39, 876-881'
_refine_ls_extinction_coef 0.0029(4)
_refine_ls_extinction_expression Fc^*^=kFc[1+0.001xFc^2^\l^3^/sin(2\q)]^-1/4^
_refine_ls_extinction_method SHELXL
_refine_ls_goodness_of_fit_ref 0.966
_refine_ls_hydrogen_treatment constr
_refine_ls_matrix_type full
_refine_ls_number_parameters 773
_refine_ls_number_reflns 16248
_refine_ls_number_restraints 0
_refine_ls_restrained_S_all 0.966
_refine_ls_R_factor_all 0.0903
_refine_ls_R_factor_gt 0.0605
_refine_ls_shift/su_max 0.002
_refine_ls_shift/su_mean 0.000
_refine_ls_structure_factor_coef Fsqd
_refine_ls_weighting_details 'calc w=1/[\s^2^(Fo^2^)+(0.0528P)^2^+0.0000P] where P=(Fo^2^+2Fc^2^)/3'
_refine_ls_weighting_scheme calc
_refine_ls_wR_factor_gt 0.1161
_refine_ls_wR_factor_ref 0.1317
_reflns_number_gt 10206
_reflns_number_total 16248
_reflns_threshold_expression >2sigma(I)
_cod_data_source_file om501257r_si_002.cif
_cod_data_source_block shelx
_cod_depositor_comments 'Adding full bibliography for 4085426--4085427.cif.'
_cod_original_cell_volume 3445(2)
_cod_original_sg_symbol_H-M P-1
_cod_database_code 4085427

loop_
_symmetry_equiv_pos_as_xyz
'x, y, z'
'-x, -y, -z'

loop_
_atom_site_label
_atom_site_type_symbol
_atom_site_fract_x
_atom_site_fract_y
_atom_site_fract_z
_atom_site_U_iso_or_equiv
_atom_site_adp_type
_atom_site_occupancy
_atom_site_symmetry_multiplicity
_atom_site_calc_flag
_atom_site_refinement_flags
O1 O 0.60803(15) 0.69553(11) 0.78260(10) 0.0274(4) Uani 1 1 d .
O2 O 0.42642(14) 0.56222(11) 0.74818(9) 0.0231(4) Uani 1 1 d .
Y1 Y 0.59872(2) 0.554191(17) 0.723986(14) 0.02360(9) Uani 1 1 d .
O4 O 0.59492(15) 0.41710(11) 0.74836(10) 0.0268(4) Uani 1 1 d .
N1 N 0.24403(17) 0.55868(14) 0.77983(11) 0.0220(5) Uani 1 1 d .
O3 O 0.77932(14) 0.56837(12) 0.79575(10) 0.0269(4) Uani 1 1 d .
N4 N 0.54495(17) 0.83282(14) 0.84324(11) 0.0228(5) Uani 1 1 d .
N2 N 0.32576(17) 0.68911(13) 0.77293(11) 0.0195(5) Uani 1 1 d .
N3 N 0.38294(18) 0.82212(14) 0.66838(11) 0.0236(5) Uani 1 1 d .
C28 C 0.3809(2) 0.81672(17) 0.73198(14) 0.0221(6) Uani 1 1 d .
H28 H 0.3591 0.8653 0.7697 0.026 Uiso 1 1 calc R
C42 C 0.7221(2) 0.92401(17) 0.86955(14) 0.0223(6) Uani 1 1 d .
C40 C 0.0761(2) 0.95540(19) 0.67211(17) 0.0387(8) Uani 1 1 d .
H40A H 0.0702 1.0147 0.6664 0.058 Uiso 1 1 calc R
H40B H 0.0161 0.9451 0.6987 0.058 Uiso 1 1 calc R
H40C H 0.0671 0.9097 0.6240 0.058 Uiso 1 1 calc R
C29 C 0.3747(2) 0.90650(17) 0.65560(14) 0.0237(6) Uani 1 1 d .
C9 C 0.2634(2) 0.45993(18) 0.85272(14) 0.0247(6) Uani 1 1 d .
C16 C 0.2180(2) 0.73119(17) 0.77930(14) 0.0215(6) Uani 1 1 d .
C23 C 0.3392(2) 0.90856(17) 0.94129(14) 0.0318(7) Uani 1 1 d .
H23A H 0.3806 0.9182 0.9043 0.048 Uiso 1 1 calc R
H23B H 0.3917 0.9197 0.9870 0.048 Uiso 1 1 calc R
H23C H 0.2773 0.9495 0.9491 0.048 Uiso 1 1 calc R
C62 C 0.5600(2) 0.41787(18) 0.81747(15) 0.0303(7) Uani 1 1 d .
H62A H 0.4760 0.4183 0.8144 0.036 Uiso 1 1 calc R
H62B H 0.5950 0.4709 0.8578 0.036 Uiso 1 1 calc R
C4 C 0.2551(2) 0.47110(17) 0.78317(14) 0.0227(6) Uani 1 1 d .
C10 C 0.2645(2) 0.54167(18) 0.91956(14) 0.0266(6) Uani 1 1 d .
H10 H 0.2169 0.5862 0.9041 0.032 Uiso 1 1 calc R
C33 C 0.4593(3) 1.00337(19) 0.60115(15) 0.0341(7) Uani 1 1 d .
H33 H 0.5156 1.0162 0.5753 0.041 Uiso 1 1 calc R
C24 C 0.2364(2) 0.79355(19) 0.97749(15) 0.0340(7) Uani 1 1 d .
H24A H 0.2964 0.7992 1.0189 0.051 Uiso 1 1 calc R
H24B H 0.2004 0.7330 0.9601 0.051 Uiso 1 1 calc R
H24C H 0.1789 0.8368 0.9928 0.051 Uiso 1 1 calc R
C30 C 0.2902(2) 0.96656(18) 0.67626(14) 0.0266(6) Uani 1 1 d .
C6 C 0.2617(2) 0.31091(18) 0.73038(16) 0.0293(7) Uani 1 1 d .
H6 H 0.2594 0.2595 0.6887 0.035 Uiso 1 1 calc R
C1 C 0.3305(2) 0.59800(17) 0.76600(13) 0.0202(6) Uani 1 1 d .
C3 C 0.5307(2) 0.75468(17) 0.79583(14) 0.0212(6) Uani 1 1 d .
C22 C 0.2892(2) 0.81191(17) 0.91545(14) 0.0263(6) Uani 1 1 d .
H22 H 0.3530 0.7713 0.9042 0.032 Uiso 1 1 calc R
C49 C 0.6753(2) 0.67775(18) 0.95889(15) 0.0326(7) Uani 1 1 d .
H49A H 0.7496 0.6884 0.9903 0.049 Uiso 1 1 calc R
H49B H 0.6860 0.6497 0.9081 0.049 Uiso 1 1 calc R
H49C H 0.6259 0.6382 0.9730 0.049 Uiso 1 1 calc R
C17 C 0.2018(2) 0.79225(17) 0.84691(14) 0.0238(6) Uani 1 1 d .
O6 O 0.7755(2) 0.19998(15) 0.60133(13) 0.0571(7) Uani 1 1 d .
C21 C 0.1327(2) 0.71353(17) 0.71759(14) 0.0240(6) Uani 1 1 d .
C41 C 0.6550(2) 0.85998(17) 0.88567(14) 0.0226(6) Uani 1 1 d .
C43 C 0.8296(2) 0.95170(18) 0.91094(14) 0.0278(6) Uani 1 1 d .
H43 H 0.8768 0.9930 0.8999 0.033 Uiso 1 1 calc R
C45 C 0.8005(2) 0.86089(18) 0.98497(15) 0.0280(6) Uani 1 1 d .
H45 H 0.8273 0.8405 1.0247 0.034 Uiso 1 1 calc R
C19 C 0.0153(2) 0.81899(18) 0.79065(16) 0.0325(7) Uani 1 1 d .
H19 H -0.0536 0.8492 0.7945 0.039 Uiso 1 1 calc R
C13 C 0.2277(2) 0.39991(18) 0.64431(15) 0.0291(7) Uani 1 1 d .
H13 H 0.2258 0.4643 0.6477 0.035 Uiso 1 1 calc R
C34 C 0.4588(2) 0.92308(18) 0.61558(14) 0.0265(6) Uani 1 1 d .
C8 C 0.2748(2) 0.37479(18) 0.85910(16) 0.0299(7) Uani 1 1 d .
H8 H 0.2817 0.3676 0.9058 0.036 Uiso 1 1 calc R
O5 O 0.9024(2) 0.32197(17) 0.84140(16) 0.0692(8) Uani 1 1 d .
C18 C 0.0993(2) 0.83542(18) 0.85081(15) 0.0289(6) Uani 1 1 d .
H18 H 0.0871 0.8770 0.8958 0.035 Uiso 1 1 calc R
C5 C 0.2502(2) 0.39485(17) 0.72111(14) 0.0246(6) Uani 1 1 d .
C20 C 0.0322(2) 0.75857(18) 0.72515(15) 0.0278(6) Uani 1 1 d .
H20 H -0.0260 0.7473 0.6842 0.033 Uiso 1 1 calc R
C67 C 0.9875(3) 0.1951(2) 0.77519(17) 0.0442(8) Uani 1 1 d .
H67A H 1.0544 0.1776 0.7499 0.053 Uiso 1 1 calc R
H67B H 0.9229 0.1507 0.7508 0.053 Uiso 1 1 calc R
C32 C 0.3790(3) 1.06549(19) 0.62372(16) 0.0369(7) Uani 1 1 d .
H32 H 0.3824 1.1210 0.6147 0.044 Uiso 1 1 calc R
C35 C 0.5415(2) 0.85206(18) 0.58806(15) 0.0307(7) Uani 1 1 d .
H35 H 0.5631 0.8238 0.6267 0.037 Uiso 1 1 calc R
C52 C 0.7650(3) 1.0059(2) 0.78101(17) 0.0419(8) Uani 1 1 d .
H52A H 0.8001 1.0585 0.8206 0.063 Uiso 1 1 calc R
H52B H 0.7286 1.0244 0.7403 0.063 Uiso 1 1 calc R
H52C H 0.8239 0.9643 0.7647 0.063 Uiso 1 1 calc R
C37 C 0.4812(3) 0.77873(19) 0.51964(16) 0.0392(8) Uani 1 1 d .
H37A H 0.4115 0.7554 0.5307 0.059 Uiso 1 1 calc R
H37B H 0.5323 0.7302 0.5046 0.059 Uiso 1 1 calc R
H37C H 0.4613 0.8041 0.4802 0.059 Uiso 1 1 calc R
C61 C 0.8581(2) 0.64798(19) 0.81369(17) 0.0372(8) Uani 1 1 d .
H61A H 0.8238 0.7021 0.8423 0.045 Uiso 1 1 calc R
H61B H 0.8768 0.6573 0.7688 0.045 Uiso 1 1 calc R
C51 C 0.5804(2) 1.02411(18) 0.83074(15) 0.0332(7) Uani 1 1 d .
H51A H 0.5221 0.9949 0.8478 0.050 Uiso 1 1 calc R
H51B H 0.5455 1.0408 0.7888 0.050 Uiso 1 1 calc R
H51C H 0.6135 1.0778 0.8699 0.050 Uiso 1 1 calc R
C2 C 0.4139(2) 0.73101(17) 0.74506(14) 0.0205(6) Uani 1 1 d .
H2 H 0.4271 0.6877 0.6975 0.025 Uiso 1 1 calc R
C7 C 0.2761(2) 0.30084(18) 0.79834(16) 0.0314(7) Uani 1 1 d .
H7 H 0.2868 0.2435 0.8034 0.038 Uiso 1 1 calc R
C44 C 0.8688(2) 0.92013(18) 0.96792(15) 0.0289(7) Uani 1 1 d .
H44 H 0.9425 0.9392 0.9952 0.035 Uiso 1 1 calc R
C50 C 0.6748(2) 0.95948(18) 0.80832(15) 0.0275(6) Uani 1 1 d .
H50 H 0.6392 0.9073 0.7664 0.033 Uiso 1 1 calc R
C38 C 0.1935(2) 0.95017(18) 0.71486(15) 0.0284(6) Uani 1 1 d .
H38 H 0.1985 0.8886 0.7185 0.034 Uiso 1 1 calc R
C39 C 0.2056(2) 1.01672(18) 0.79264(15) 0.0338(7) Uani 1 1 d .
H39A H 0.2771 1.0082 0.8210 0.051 Uiso 1 1 calc R
H39B H 0.1411 1.0064 0.8158 0.051 Uiso 1 1 calc R
H39C H 0.2063 1.0779 0.7906 0.051 Uiso 1 1 calc R
C46 C 0.6929(2) 0.83051(17) 0.94499(14) 0.0243(6) Uani 1 1 d .
C58 C 0.8447(2) 0.4958(2) 0.80862(19) 0.0443(9) Uani 1 1 d .
H58A H 0.8340 0.4427 0.7643 0.053 Uiso 1 1 calc R
H58B H 0.8195 0.4789 0.8488 0.053 Uiso 1 1 calc R
C12 C 0.2135(3) 0.5235(2) 0.98152(15) 0.0366(7) Uani 1 1 d .
H12A H 0.1390 0.4909 0.9622 0.055 Uiso 1 1 calc R
H12B H 0.2040 0.5803 1.0186 0.055 Uiso 1 1 calc R
H12C H 0.2648 0.4876 1.0033 0.055 Uiso 1 1 calc R
C53 C 0.5901(3) 0.5991(2) 0.60519(16) 0.0467(9) Uani 1 1 d .
H53 H 0.5532 0.6524 0.6057 0.056 Uiso 1 1 calc R
C59 C 0.9657(3) 0.5290(2) 0.8279(2) 0.0628(12) Uani 1 1 d .
H59A H 1.0045 0.5114 0.7844 0.075 Uiso 1 1 calc R
H59B H 1.0062 0.5049 0.8649 0.075 Uiso 1 1 calc R
C47 C 0.6200(2) 0.76669(18) 0.96700(15) 0.0279(6) Uani 1 1 d .
H47 H 0.5454 0.7541 0.9336 0.034 Uiso 1 1 calc R
C65 C 0.6154(3) 0.32546(18) 0.70675(16) 0.0384(8) Uani 1 1 d .
H65A H 0.6960 0.3206 0.6988 0.046 Uiso 1 1 calc R
H65B H 0.5657 0.3064 0.6588 0.046 Uiso 1 1 calc R
C60 C 0.9631(3) 0.6283(2) 0.8577(2) 0.0505(10) Uani 1 1 d .
H60A H 1.0323 0.6581 0.8507 0.061 Uiso 1 1 calc R
H60B H 0.9567 0.6478 0.9102 0.061 Uiso 1 1 calc R
C66 C 0.9553(3) 0.2892(2) 0.77844(18) 0.0465(9) Uani 1 1 d .
H66A H 1.0241 0.3274 0.7822 0.056 Uiso 1 1 calc R
H66B H 0.9021 0.2879 0.7343 0.056 Uiso 1 1 calc R
C31 C 0.2943(3) 1.04661(19) 0.65934(15) 0.0334(7) Uani 1 1 d .
H31 H 0.2378 1.0884 0.6726 0.040 Uiso 1 1 calc R
C15 C 0.3209(3) 0.3587(2) 0.59949(16) 0.0403(8) Uani 1 1 d .
H15A H 0.3958 0.3848 0.6265 0.060 Uiso 1 1 calc R
H15B H 0.3087 0.3710 0.5531 0.060 Uiso 1 1 calc R
H15C H 0.3180 0.2940 0.5902 0.060 Uiso 1 1 calc R
C63 C 0.6028(3) 0.33293(19) 0.82890(17) 0.0408(8) Uani 1 1 d .
H63A H 0.5567 0.3122 0.8595 0.049 Uiso 1 1 calc R
H63B H 0.6839 0.3411 0.8517 0.049 Uiso 1 1 calc R
C11 C 0.3858(2) 0.58420(19) 0.94647(15) 0.0352(7) Uani 1 1 d .
H11A H 0.4356 0.5415 0.9606 0.053 Uiso 1 1 calc R
H11B H 0.3853 0.6379 0.9886 0.053 Uiso 1 1 calc R
H11C H 0.4143 0.6004 0.9075 0.053 Uiso 1 1 calc R
C48 C 0.5952(3) 0.8086(2) 1.04479(15) 0.0375(7) Uani 1 1 d .
H48A H 0.6665 0.8184 1.0790 0.056 Uiso 1 1 calc R
H48B H 0.5423 0.7684 1.0558 0.056 Uiso 1 1 calc R
H48C H 0.5608 0.8659 1.0494 0.056 Uiso 1 1 calc R
C54 C 0.7064(3) 0.5932(2) 0.62619(16) 0.0395(8) Uani 1 1 d .
H54 H 0.7623 0.6416 0.6437 0.047 Uiso 1 1 calc R
C68 C 1.0157(3) 0.2053(2) 0.85600(18) 0.0431(8) Uani 1 1 d .
H68A H 0.9994 0.1485 0.8650 0.052 Uiso 1 1 calc R
H68B H 1.0968 0.2252 0.8749 0.052 Uiso 1 1 calc R
C55 C 0.7264(3) 0.5039(2) 0.61695(17) 0.0495(9) Uani 1 1 d .
H55 H 0.7980 0.4802 0.6266 0.059 Uiso 1 1 calc R
C14 C 0.1110(3) 0.3540(2) 0.60526(17) 0.0444(9) Uani 1 1 d .
H14A H 0.1116 0.2902 0.5998 0.067 Uiso 1 1 calc R
H14B H 0.0952 0.3614 0.5571 0.067 Uiso 1 1 calc R
H14C H 0.0516 0.3809 0.6339 0.067 Uiso 1 1 calc R
C64 C 0.5877(3) 0.2685(2) 0.75185(17) 0.0452(8) Uani 1 1 d .
H64A H 0.6405 0.2197 0.7478 0.054 Uiso 1 1 calc R
H64B H 0.5084 0.2423 0.7362 0.054 Uiso 1 1 calc R
C36 C 0.6519(3) 0.8861(2) 0.57081(17) 0.0441(8) Uani 1 1 d .
H36A H 0.6340 0.9091 0.5298 0.066 Uiso 1 1 calc R
H36B H 0.7029 0.8371 0.5581 0.066 Uiso 1 1 calc R
H36C H 0.6894 0.9341 0.6135 0.066 Uiso 1 1 calc R
C56 C 0.6214(4) 0.4557(2) 0.59084(17) 0.0582(11) Uani 1 1 d .
H56 H 0.6089 0.3931 0.5798 0.070 Uiso 1 1 calc R
C73 C 0.7527(3) 0.1081(2) 0.5885(2) 0.0576(10) Uani 1 1 d .
H73A H 0.6817 0.0867 0.5533 0.069 Uiso 1 1 calc R
H73B H 0.7425 0.0974 0.6344 0.069 Uiso 1 1 calc R
C57 C 0.5379(3) 0.5149(3) 0.58364(17) 0.0606(12) Uani 1 1 d .
H57 H 0.4589 0.4997 0.5668 0.073 Uiso 1 1 calc R
C69 C 0.9376(4) 0.2759(3) 0.8902(2) 0.0675(11) Uani 1 1 d .
H69A H 0.8706 0.2477 0.9012 0.081 Uiso 1 1 calc R
H69B H 0.9784 0.3178 0.9363 0.081 Uiso 1 1 calc R
C72 C 0.8501(3) 0.0595(3) 0.5589(2) 0.0709(12) Uani 1 1 d .
H72A H 0.8246 0.0154 0.5102 0.085 Uiso 1 1 calc R
H72B H 0.8866 0.0278 0.5916 0.085 Uiso 1 1 calc R
C70 C 0.8526(3) 0.2027(3) 0.5511(2) 0.0777(15) Uani 1 1 d .
H70A H 0.8960 0.2612 0.5668 0.093 Uiso 1 1 calc R
H70B H 0.8107 0.1914 0.5014 0.093 Uiso 1 1 calc R
C71 C 0.9306(3) 0.1289(3) 0.5540(2) 0.0686(12) Uani 1 1 d .
H71A H 0.9667 0.1075 0.5095 0.082 Uiso 1 1 calc R
H71B H 0.9908 0.1483 0.5972 0.082 Uiso 1 1 calc R
C25 C 0.1445(2) 0.64620(18) 0.64395(14) 0.0274(6) Uani 1 1 d .
H25 H 0.2193 0.6184 0.6487 0.033 Uiso 1 1 calc R
C27 C 0.1419(3) 0.68970(19) 0.58384(15) 0.0370(7) Uani 1 1 d .
H27A H 0.1503 0.6440 0.5378 0.056 Uiso 1 1 calc R
H27B H 0.2046 0.7355 0.5971 0.056 Uiso 1 1 calc R
H27C H 0.0690 0.7173 0.5783 0.056 Uiso 1 1 calc R
C26 C 0.0493(2) 0.57222(18) 0.62201(16) 0.0348(7) Uani 1 1 d .
H26A H 0.0489 0.5463 0.6613 0.052 Uiso 1 1 calc R
H26B H 0.0625 0.5256 0.5776 0.052 Uiso 1 1 calc R
H26C H -0.0245 0.5973 0.6131 0.052 Uiso 1 1 calc R

loop_
_atom_site_aniso_label
_atom_site_aniso_U_11
_atom_site_aniso_U_22
_atom_site_aniso_U_33
_atom_site_aniso_U_23
_atom_site_aniso_U_13
_atom_site_aniso_U_12
O1 0.0221(10) 0.0221(10) 0.0339(11) 0.0029(9) 0.0044(8) 0.0029(8)
O2 0.0197(9) 0.0212(10) 0.0292(11) 0.0054(8) 0.0116(8) 0.0053(8)
Y1 0.02296(14) 0.02456(16) 0.02190(16) 0.00426(12) 0.00630(11) 0.00215(11)
O4 0.0297(11) 0.0222(10) 0.0277(11) 0.0050(9) 0.0088(8) 0.0055(8)
N1 0.0214(11) 0.0212(12) 0.0247(12) 0.0076(10) 0.0069(9) 0.0006(9)
O3 0.0203(10) 0.0240(11) 0.0350(11) 0.0080(9) 0.0033(8) 0.0009(8)
N4 0.0231(12) 0.0202(12) 0.0212(12) 0.0013(10) 0.0035(9) -0.0009(9)
N2 0.0198(11) 0.0162(11) 0.0225(12) 0.0044(9) 0.0071(9) 0.0017(9)
N3 0.0278(12) 0.0209(12) 0.0227(12) 0.0070(10) 0.0057(10) 0.0013(10)
C28 0.0173(13) 0.0227(15) 0.0241(15) 0.0041(12) 0.0046(11) 0.0013(11)
C42 0.0218(14) 0.0199(15) 0.0229(14) 0.0023(12) 0.0064(11) 0.0006(11)
C40 0.0340(17) 0.0347(18) 0.047(2) 0.0149(15) 0.0016(15) 0.0070(14)
C29 0.0289(15) 0.0228(15) 0.0194(14) 0.0074(12) 0.0024(11) 0.0008(12)
C9 0.0234(14) 0.0266(16) 0.0241(15) 0.0076(12) 0.0047(11) 0.0018(12)
C16 0.0181(13) 0.0232(15) 0.0243(15) 0.0080(12) 0.0058(11) 0.0027(11)
C23 0.0354(17) 0.0304(17) 0.0256(16) 0.0016(13) 0.0091(13) -0.0008(13)
C62 0.0336(16) 0.0297(17) 0.0288(16) 0.0090(13) 0.0089(13) 0.0009(13)
C4 0.0202(13) 0.0172(14) 0.0291(16) 0.0044(12) 0.0056(11) 0.0000(11)
C10 0.0284(15) 0.0276(16) 0.0240(15) 0.0078(13) 0.0054(12) 0.0038(12)
C33 0.0475(19) 0.0274(17) 0.0294(17) 0.0099(14) 0.0103(14) -0.0040(14)
C24 0.0403(18) 0.0325(17) 0.0294(17) 0.0086(14) 0.0092(13) 0.0020(14)
C30 0.0306(15) 0.0259(16) 0.0222(15) 0.0063(12) 0.0034(12) 0.0007(12)
C6 0.0300(15) 0.0213(15) 0.0344(17) 0.0045(13) 0.0085(13) -0.0009(12)
C1 0.0218(13) 0.0194(14) 0.0184(14) 0.0038(11) 0.0045(11) 0.0035(11)
C3 0.0211(13) 0.0226(15) 0.0215(14) 0.0074(12) 0.0072(11) 0.0024(11)
C22 0.0269(15) 0.0268(16) 0.0242(15) 0.0048(12) 0.0081(12) 0.0047(12)
C49 0.0382(17) 0.0278(17) 0.0308(17) 0.0082(13) 0.0053(13) -0.0010(13)
C17 0.0244(14) 0.0234(15) 0.0246(15) 0.0072(12) 0.0080(11) 0.0036(11)
O6 0.0548(16) 0.0430(15) 0.0644(17) 0.0022(13) 0.0148(13) 0.0009(12)
C21 0.0246(14) 0.0217(15) 0.0268(15) 0.0073(12) 0.0084(12) 0.0028(11)
C41 0.0216(13) 0.0201(14) 0.0208(14) -0.0008(12) 0.0032(11) 0.0007(11)
C43 0.0247(14) 0.0261(16) 0.0304(16) 0.0039(13) 0.0091(12) -0.0005(12)
C45 0.0268(15) 0.0291(16) 0.0255(15) 0.0058(13) 0.0021(12) 0.0010(12)
C19 0.0248(15) 0.0296(17) 0.048(2) 0.0159(15) 0.0127(14) 0.0091(12)
C13 0.0335(16) 0.0231(16) 0.0278(16) 0.0048(13) 0.0036(13) 0.0010(12)
C34 0.0345(16) 0.0236(15) 0.0205(15) 0.0056(12) 0.0046(12) -0.0020(12)
C8 0.0322(16) 0.0294(17) 0.0324(17) 0.0137(14) 0.0098(13) 0.0026(13)
O5 0.0753(18) 0.0670(17) 0.097(2) 0.0516(16) 0.0559(16) 0.0460(14)
C18 0.0288(15) 0.0254(16) 0.0332(17) 0.0055(13) 0.0154(13) 0.0084(12)
C5 0.0222(14) 0.0220(15) 0.0289(16) 0.0065(12) 0.0052(11) -0.0011(11)
C20 0.0242(14) 0.0274(16) 0.0334(17) 0.0116(13) 0.0055(12) 0.0015(12)
C67 0.0414(19) 0.038(2) 0.050(2) 0.0134(16) 0.0005(16) 0.0038(15)
C32 0.054(2) 0.0246(17) 0.0347(18) 0.0113(14) 0.0110(15) 0.0021(15)
C35 0.0371(17) 0.0287(17) 0.0281(16) 0.0084(13) 0.0127(13) 0.0001(13)
C52 0.0393(18) 0.050(2) 0.042(2) 0.0219(17) 0.0105(15) -0.0009(16)
C37 0.0438(19) 0.0360(18) 0.0347(18) 0.0039(15) 0.0133(14) 0.0033(15)
C61 0.0273(16) 0.0290(17) 0.056(2) 0.0176(15) 0.0001(14) -0.0050(13)
C51 0.0368(17) 0.0284(17) 0.0329(17) 0.0080(14) 0.0045(13) 0.0032(13)
C2 0.0216(13) 0.0203(14) 0.0204(14) 0.0063(11) 0.0060(11) 0.0030(11)
C7 0.0358(17) 0.0198(15) 0.0408(19) 0.0109(14) 0.0100(14) 0.0022(12)
C44 0.0242(14) 0.0285(17) 0.0288(16) 0.0026(13) 0.0020(12) -0.0002(12)
C50 0.0305(15) 0.0247(16) 0.0259(15) 0.0052(13) 0.0066(12) -0.0019(12)
C38 0.0282(15) 0.0256(16) 0.0325(17) 0.0091(13) 0.0082(12) 0.0063(12)
C39 0.0380(17) 0.0282(17) 0.0372(18) 0.0103(14) 0.0123(14) 0.0086(13)
C46 0.0246(14) 0.0232(15) 0.0227(15) 0.0036(12) 0.0044(11) 0.0006(11)
C58 0.0269(17) 0.0355(19) 0.068(2) 0.0180(17) -0.0033(16) 0.0107(14)
C12 0.0436(19) 0.0382(19) 0.0298(17) 0.0100(14) 0.0135(14) 0.0113(14)
C53 0.053(2) 0.063(2) 0.0342(19) 0.0230(18) 0.0203(16) 0.0203(19)
C59 0.0242(18) 0.057(2) 0.115(3) 0.046(2) -0.006(2) -0.0001(17)
C47 0.0287(15) 0.0288(16) 0.0258(16) 0.0088(13) 0.0027(12) -0.0009(12)
C65 0.049(2) 0.0244(17) 0.0358(19) 0.0000(14) 0.0089(15) 0.0104(14)
C60 0.0349(19) 0.043(2) 0.072(3) 0.0271(19) -0.0175(18) -0.0068(16)
C66 0.046(2) 0.046(2) 0.053(2) 0.0219(18) 0.0095(17) 0.0143(16)
C31 0.0444(18) 0.0263(16) 0.0325(17) 0.0121(14) 0.0088(14) 0.0057(13)
C15 0.052(2) 0.0377(19) 0.0327(18) 0.0089(15) 0.0158(15) 0.0075(15)
C63 0.046(2) 0.0389(19) 0.043(2) 0.0201(16) 0.0092(15) 0.0049(15)
C11 0.0372(17) 0.0320(18) 0.0323(17) 0.0058(14) 0.0022(14) -0.0002(14)
C48 0.0411(18) 0.0374(18) 0.0338(18) 0.0086(15) 0.0117(14) -0.0002(14)
C54 0.047(2) 0.041(2) 0.0294(17) 0.0062(15) 0.0160(15) -0.0089(16)
C68 0.0408(19) 0.0383(19) 0.054(2) 0.0190(17) 0.0105(16) 0.0098(15)
C55 0.054(2) 0.061(2) 0.044(2) 0.0211(18) 0.0292(17) 0.0245(19)
C14 0.046(2) 0.0356(19) 0.045(2) 0.0102(16) -0.0099(16) -0.0074(16)
C64 0.054(2) 0.0282(18) 0.054(2) 0.0115(16) 0.0129(17) 0.0063(15)
C36 0.0413(19) 0.047(2) 0.045(2) 0.0128(17) 0.0166(16) -0.0005(16)
C56 0.101(3) 0.038(2) 0.0292(19) -0.0049(17) 0.028(2) -0.021(2)
C73 0.057(2) 0.058(3) 0.066(3) 0.029(2) 0.016(2) -0.002(2)
C57 0.049(2) 0.104(3) 0.0262(19) 0.020(2) 0.0015(16) -0.025(2)
C69 0.083(3) 0.068(3) 0.064(3) 0.028(2) 0.034(2) 0.036(2)
C72 0.054(3) 0.057(3) 0.087(3) 0.013(2) -0.011(2) 0.001(2)
C70 0.044(2) 0.102(3) 0.115(4) 0.084(3) -0.008(2) -0.022(2)
C71 0.051(2) 0.097(3) 0.060(3) 0.025(2) 0.017(2) 0.009(2)
C25 0.0255(14) 0.0285(16) 0.0244(15) 0.0044(13) 0.0007(12) 0.0010(12)
C27 0.0419(18) 0.0368(18) 0.0303(17) 0.0086(14) 0.0042(14) -0.0029(15)
C26 0.0326(17) 0.0315(17) 0.0373(18) 0.0079(14) 0.0028(14) -0.0007(13)

loop_
_atom_type_symbol
_atom_type_description
_atom_type_scat_dispersion_real
_atom_type_scat_dispersion_imag
_atom_type_scat_source
C C 0.0033 0.0016 'International Tables Vol C Tables 4.2.6.8 and 6.1.1.4'
H H 0.0000 0.0000 'International Tables Vol C Tables 4.2.6.8 and 6.1.1.4'
N N 0.0061 0.0033 'International Tables Vol C Tables 4.2.6.8 and 6.1.1.4'
O O 0.0106 0.0060 'International Tables Vol C Tables 4.2.6.8 and 6.1.1.4'
Y Y -2.7962 3.5667 'International Tables Vol C Tables 4.2.6.8 and 6.1.1.4'

loop_
_geom_angle_atom_site_label_1
_geom_angle_atom_site_label_2
_geom_angle_atom_site_label_3
_geom_angle
C3 O1 Y1 133.03(16)
C1 O2 Y1 158.91(16)
O2 Y1 O1 82.69(7)
O2 Y1 O3 133.58(7)
O1 Y1 O3 80.28(7)
O2 Y1 O4 84.97(6)
O1 Y1 O4 138.92(7)
O3 Y1 O4 80.40(6)
O2 Y1 C57 94.76(10)
O1 Y1 C57 113.87(11)
O3 Y1 C57 131.61(10)
O4 Y1 C57 106.08(11)
O2 Y1 C53 105.03(9)
O1 Y1 C53 86.54(10)
O3 Y1 C53 116.57(9)
O4 Y1 C53 134.54(9)
C57 Y1 C53 30.40(10)
O2 Y1 C56 115.55(11)
O1 Y1 C56 135.31(9)
O3 Y1 C56 106.79(11)
O4 Y1 C56 85.10(10)
C57 Y1 C56 30.76(11)
C53 Y1 C56 50.26(11)
O2 Y1 C54 135.25(9)
O1 Y1 C54 87.62(9)
O3 Y1 C54 86.78(9)
O4 Y1 C54 126.92(9)
C57 Y1 C54 50.36(10)
C53 Y1 C54 30.55(9)
C56 Y1 C54 50.01(10)
O2 Y1 C55 144.52(9)
O1 Y1 C55 115.53(9)
O3 Y1 C55 81.21(9)
O4 Y1 C55 96.76(9)
C57 Y1 C55 50.58(12)
C53 Y1 C55 50.29(11)
C56 Y1 C55 30.40(10)
C54 Y1 C55 30.18(9)
C65 O4 C62 109.0(2)
C65 O4 Y1 133.57(17)
C62 O4 Y1 117.34(14)
C1 N1 C4 118.2(2)
C58 O3 C61 108.2(2)
C58 O3 Y1 126.46(15)
C61 O3 Y1 122.50(15)
C3 N4 C41 118.2(2)
C1 N2 C16 119.6(2)
C1 N2 C2 118.7(2)
C16 N2 C2 117.4(2)
C28 N3 C29 120.8(2)
N3 C28 C2 117.8(2)
N3 C28 H28 121.1
C2 C28 H28 121.1
C43 C42 C41 118.2(2)
C43 C42 C50 122.7(2)
C41 C42 C50 119.2(2)
C38 C40 H40A 109.5
C38 C40 H40B 109.5
H40A C40 H40B 109.5
C38 C40 H40C 109.5
H40A C40 H40C 109.5
H40B C40 H40C 109.5
C30 C29 C34 121.5(3)
C30 C29 N3 125.0(2)
C34 C29 N3 113.4(2)
C8 C9 C4 119.7(2)
C8 C9 C10 121.0(2)
C4 C9 C10 119.2(2)
C17 C16 C21 120.9(2)
C17 C16 N2 119.1(2)
C21 C16 N2 119.9(2)
C22 C23 H23A 109.5
C22 C23 H23B 109.5
H23A C23 H23B 109.5
C22 C23 H23C 109.5
H23A C23 H23C 109.5
H23B C23 H23C 109.5
O4 C62 C63 104.7(2)
O4 C62 H62A 110.8
C63 C62 H62A 110.8
O4 C62 H62B 110.8
C63 C62 H62B 110.8
H62A C62 H62B 108.9
C5 C4 N1 123.5(2)
C5 C4 C9 119.0(2)
N1 C4 C9 117.4(2)
C9 C10 C11 110.0(2)
C9 C10 C12 114.1(2)
C11 C10 C12 110.7(2)
C9 C10 H10 107.2
C11 C10 H10 107.2
C12 C10 H10 107.2
C34 C33 C32 121.3(3)
C34 C33 H33 119.3
C32 C33 H33 119.3
C22 C24 H24A 109.5
C22 C24 H24B 109.5
H24A C24 H24B 109.5
C22 C24 H24C 109.5
H24A C24 H24C 109.5
H24B C24 H24C 109.5
C29 C30 C31 117.7(3)
C29 C30 C38 124.2(2)
C31 C30 C38 118.1(3)
C7 C6 C5 121.8(3)
C7 C6 H6 119.1
C5 C6 H6 119.1
N1 C1 O2 126.8(2)
N1 C1 N2 118.1(2)
O2 C1 N2 115.1(2)
N4 C3 O1 126.2(2)
N4 C3 C2 116.8(2)
O1 C3 C2 116.8(2)
C17 C22 C23 111.8(2)
C17 C22 C24 111.0(2)
C23 C22 C24 109.4(2)
C17 C22 H22 108.2
C23 C22 H22 108.2
C24 C22 H22 108.2
C47 C49 H49A 109.5
C47 C49 H49B 109.5
H49A C49 H49B 109.5
C47 C49 H49C 109.5
H49A C49 H49C 109.5
H49B C49 H49C 109.5
C18 C17 C16 118.1(2)
C18 C17 C22 118.8(2)
C16 C17 C22 123.1(2)
C73 O6 C70 104.2(3)
C20 C21 C16 118.2(2)
C20 C21 C25 118.7(2)
C16 C21 C25 123.0(2)
C46 C41 C42 120.5(2)
C46 C41 N4 121.8(2)
C42 C41 N4 117.5(2)
C44 C43 C42 121.2(2)
C44 C43 H43 119.4
C42 C43 H43 119.4
C44 C45 C46 121.2(3)
C44 C45 H45 119.4
C46 C45 H45 119.4
C20 C19 C18 119.6(3)
C20 C19 H19 120.2
C18 C19 H19 120.2
C5 C13 C15 112.4(2)
C5 C13 C14 110.4(2)
C15 C13 C14 109.8(2)
C5 C13 H13 108.0
C15 C13 H13 108.0
C14 C13 H13 108.0
C33 C34 C29 118.0(3)
C33 C34 C35 122.3(3)
C29 C34 C35 119.6(2)
C7 C8 C9 120.9(3)
C7 C8 H8 119.6
C9 C8 H8 119.6
C69 O5 C66 109.9(3)
C19 C18 C17 121.6(3)
C19 C18 H18 119.2
C17 C18 H18 119.2
C6 C5 C4 119.0(2)
C6 C5 C13 118.6(2)
C4 C5 C13 122.3(2)
C19 C20 C21 121.6(3)
C19 C20 H20 119.2
C21 C20 H20 119.2
C66 C67 C68 101.3(3)
C66 C67 H67A 111.5
C68 C67 H67A 111.5
C66 C67 H67B 111.5
C68 C67 H67B 111.5
H67A C67 H67B 109.3
C31 C32 C33 120.1(3)
C31 C32 H32 120.0
C33 C32 H32 120.0
C34 C35 C36 115.2(2)
C34 C35 C37 109.6(2)
C36 C35 C37 109.0(2)
C34 C35 H35 107.6
C36 C35 H35 107.6
C37 C35 H35 107.6
C50 C52 H52A 109.5
C50 C52 H52B 109.5
H52A C52 H52B 109.5
C50 C52 H52C 109.5
H52A C52 H52C 109.5
H52B C52 H52C 109.5
C35 C37 H37A 109.5
C35 C37 H37B 109.5
H37A C37 H37B 109.5
C35 C37 H37C 109.5
H37A C37 H37C 109.5
H37B C37 H37C 109.5
O3 C61 C60 105.0(2)
O3 C61 H61A 110.7
C60 C61 H61A 110.7
O3 C61 H61B 110.7
C60 C61 H61B 110.7
H61A C61 H61B 108.8
C50 C51 H51A 109.5
C50 C51 H51B 109.5
H51A C51 H51B 109.5
C50 C51 H51C 109.5
H51A C51 H51C 109.5
H51B C51 H51C 109.5
N2 C2 C28 114.1(2)
N2 C2 C3 114.5(2)
C28 C2 C3 104.86(19)
N2 C2 H2 107.7
C28 C2 H2 107.7
C3 C2 H2 107.7
C6 C7 C8 119.5(3)
C6 C7 H7 120.3
C8 C7 H7 120.3
C45 C44 C43 119.9(2)
C45 C44 H44 120.0
C43 C44 H44 120.0
C42 C50 C52 114.3(2)
C42 C50 C51 111.0(2)
C52 C50 C51 108.9(2)
C42 C50 H50 107.4
C52 C50 H50 107.4
C51 C50 H50 107.4
C30 C38 C40 111.6(2)
C30 C38 C39 110.9(2)
C40 C38 C39 110.2(2)
C30 C38 H38 108.0
C40 C38 H38 108.0
C39 C38 H38 108.0
C38 C39 H39A 109.5
C38 C39 H39B 109.5
H39A C39 H39B 109.5
C38 C39 H39C 109.5
H39A C39 H39C 109.5
H39B C39 H39C 109.5
C45 C46 C41 118.8(2)
C45 C46 C47 119.1(2)
C41 C46 C47 122.1(2)
O3 C58 C59 106.7(2)
O3 C58 H58A 110.4
C59 C58 H58A 110.4
O3 C58 H58B 110.4
C59 C58 H58B 110.4
H58A C58 H58B 108.6
C10 C12 H12A 109.5
C10 C12 H12B 109.5
H12A C12 H12B 109.5
C10 C12 H12C 109.5
H12A C12 H12C 109.5
H12B C12 H12C 109.5
C57 C53 C54 108.4(3)
C57 C53 Y1 74.06(19)
C54 C53 Y1 76.19(18)
C57 C53 H53 125.8
C54 C53 H53 125.8
Y1 C53 H53 116.0
C58 C59 C60 105.1(3)
C58 C59 H59A 110.7
C60 C59 H59A 110.7
C58 C59 H59B 110.7
C60 C59 H59B 110.7
H59A C59 H59B 108.8
C46 C47 C49 111.6(2)
C46 C47 C48 111.3(2)
C49 C47 C48 110.3(2)
C46 C47 H47 107.8
C49 C47 H47 107.8
C48 C47 H47 107.8
O4 C65 C64 105.9(2)
O4 C65 H65A 110.6
C64 C65 H65A 110.6
O4 C65 H65B 110.6
C64 C65 H65B 110.6
H65A C65 H65B 108.7
C59 C60 C61 103.2(2)
C59 C60 H60A 111.1
C61 C60 H60A 111.1
C59 C60 H60B 111.1
C61 C60 H60B 111.1
H60A C60 H60B 109.1
O5 C66 C67 105.6(3)
O5 C66 H66A 110.6
C67 C66 H66A 110.6
O5 C66 H66B 110.6
C67 C66 H66B 110.6
H66A C66 H66B 108.7
C32 C31 C30 121.2(3)
C32 C31 H31 119.4
C30 C31 H31 119.4
C13 C15 H15A 109.5
C13 C15 H15B 109.5
H15A C15 H15B 109.5
C13 C15 H15C 109.5
H15A C15 H15C 109.5
H15B C15 H15C 109.5
C62 C63 C64 102.3(2)
C62 C63 H63A 111.3
C64 C63 H63A 111.3
C62 C63 H63B 111.3
C64 C63 H63B 111.3
H63A C63 H63B 109.2
C10 C11 H11A 109.5
C10 C11 H11B 109.5
H11A C11 H11B 109.5
C10 C11 H11C 109.5
H11A C11 H11C 109.5
H11B C11 H11C 109.5
C47 C48 H48A 109.5
C47 C48 H48B 109.5
H48A C48 H48B 109.5
C47 C48 H48C 109.5
H48A C48 H48C 109.5
H48B C48 H48C 109.5
C55 C54 C53 108.1(3)
C55 C54 Y1 75.56(18)
C53 C54 Y1 73.26(17)
C55 C54 H54 125.9
C53 C54 H54 125.9
Y1 C54 H54 117.3
C69 C68 C67 102.9(3)
C69 C68 H68A 111.2
C67 C68 H68A 111.2
C69 C68 H68B 111.2
C67 C68 H68B 111.2
H68A C68 H68B 109.1
C54 C55 C56 107.0(3)
C54 C55 Y1 74.26(18)
C56 C55 Y1 72.91(19)
C54 C55 H55 126.5
C56 C55 H55 126.5
Y1 C55 H55 118.4
C13 C14 H14A 109.5
C13 C14 H14B 109.5
H14A C14 H14B 109.5
C13 C14 H14C 109.5
H14A C14 H14C 109.5
H14B C14 H14C 109.5
C65 C64 C63 104.1(2)
C65 C64 H64A 110.9
C63 C64 H64A 110.9
C65 C64 H64B 110.9
C63 C64 H64B 110.9
H64A C64 H64B 109.0
C35 C36 H36A 109.5
C35 C36 H36B 109.5
H36A C36 H36B 109.5
C35 C36 H36C 109.5
H36A C36 H36C 109.5
H36B C36 H36C 109.5
C57 C56 C55 108.6(3)
C57 C56 Y1 73.7(2)
C55 C56 Y1 76.70(18)
C57 C56 H56 125.7
C55 C56 H56 125.7
Y1 C56 H56 116.0
O6 C73 C72 108.3(3)
O6 C73 H73A 110.0
C72 C73 H73A 110.0
O6 C73 H73B 110.0
C72 C73 H73B 110.0
H73A C73 H73B 108.4
C53 C57 C56 107.9(3)
C53 C57 Y1 75.54(19)
C56 C57 Y1 75.6(2)
C53 C57 H57 126.1
C56 C57 H57 126.1
Y1 C57 H57 115.1
O5 C69 C68 108.4(3)
O5 C69 H69A 110.0
C68 C69 H69A 110.0
O5 C69 H69B 110.0
C68 C69 H69B 110.0
H69A C69 H69B 108.4
C73 C72 C71 105.5(3)
C73 C72 H72A 110.6
C71 C72 H72A 110.6
C73 C72 H72B 110.6
C71 C72 H72B 110.6
H72A C72 H72B 108.8
O6 C70 C71 103.6(3)
O6 C70 H70A 111.0
C71 C70 H70A 111.0
O6 C70 H70B 111.0
C71 C70 H70B 111.0
H70A C70 H70B 109.0
C72 C71 C70 101.6(3)
C72 C71 H71A 111.4
C70 C71 H71A 111.4
C72 C71 H71B 111.4
C70 C71 H71B 111.4
H71A C71 H71B 109.3
C21 C25 C26 110.0(2)
C21 C25 C27 112.5(2)
C26 C25 C27 109.6(2)
C21 C25 H25 108.2
C26 C25 H25 108.2
C27 C25 H25 108.2
C25 C27 H27A 109.5
C25 C27 H27B 109.5
H27A C27 H27B 109.5
C25 C27 H27C 109.5
H27A C27 H27C 109.5
H27B C27 H27C 109.5
C25 C26 H26A 109.5
C25 C26 H26B 109.5
H26A C26 H26B 109.5
C25 C26 H26C 109.5
H26A C26 H26C 109.5
H26B C26 H26C 109.5

loop_
_geom_bond_atom_site_label_1
_geom_bond_atom_site_label_2
_geom_bond_distance
O1 C3 1.309(3)
O1 Y1 2.1589(19)
O2 C1 1.317(3)
O2 Y1 2.1583(18)
Y1 O3 2.3559(18)
Y1 O4 2.363(2)
Y1 C57 2.611(3)
Y1 C53 2.630(3)
Y1 C56 2.635(3)
Y1 C54 2.667(3)
Y1 C55 2.683(3)
O4 C65 1.463(3)
O4 C62 1.468(3)
N1 C1 1.298(3)
N1 C4 1.413(3)
O3 C58 1.458(3)
O3 C61 1.478(3)
N4 C3 1.282(3)
N4 C41 1.426(3)
N2 C1 1.406(3)
N2 C16 1.449(3)
N2 C2 1.486(3)
N3 C28 1.280(3)
N3 C29 1.435(3)
C28 C2 1.502(3)
C28 H28 0.9500
C42 C43 1.394(3)
C42 C41 1.420(3)
C42 C50 1.520(4)
C40 C38 1.537(4)
C40 H40A 0.9800
C40 H40B 0.9800
C40 H40C 0.9800
C29 C30 1.401(4)
C29 C34 1.424(4)
C9 C8 1.397(4)
C9 C4 1.419(4)
C9 C10 1.520(4)
C16 C17 1.412(4)
C16 C21 1.413(3)
C23 C22 1.533(4)
C23 H23A 0.9800
C23 H23B 0.9800
C23 H23C 0.9800
C62 C63 1.511(4)
C62 H62A 0.9900
C62 H62B 0.9900
C4 C5 1.410(4)
C10 C11 1.530(4)
C10 C12 1.533(4)
C10 H10 1.0000
C33 C34 1.385(4)
C33 C32 1.389(4)
C33 H33 0.9500
C24 C22 1.546(4)
C24 H24A 0.9800
C24 H24B 0.9800
C24 H24C 0.9800
C30 C31 1.408(4)
C30 C38 1.522(4)
C6 C7 1.378(4)
C6 C5 1.401(4)
C6 H6 0.9500
C3 C2 1.553(3)
C22 C17 1.520(3)
C22 H22 1.0000
C49 C47 1.530(4)
C49 H49A 0.9800
C49 H49B 0.9800
C49 H49C 0.9800
C17 C18 1.399(4)
O6 C73 1.410(4)
O6 C70 1.445(4)
C21 C20 1.397(4)
C21 C25 1.524(4)
C41 C46 1.403(3)
C43 C44 1.386(4)
C43 H43 0.9500
C45 C44 1.380(4)
C45 C46 1.392(3)
C45 H45 0.9500
C19 C20 1.379(4)
C19 C18 1.385(4)
C19 H19 0.9500
C13 C5 1.518(4)
C13 C15 1.532(4)
C13 C14 1.535(4)
C13 H13 1.0000
C34 C35 1.518(4)
C8 C7 1.382(4)
C8 H8 0.9500
O5 C69 1.398(4)
O5 C66 1.417(4)
C18 H18 0.9500
C20 H20 0.9500
C67 C66 1.524(4)
C67 C68 1.527(4)
C67 H67A 0.9900
C67 H67B 0.9900
C32 C31 1.383(4)
C32 H32 0.9500
C35 C36 1.531(4)
C35 C37 1.543(4)
C35 H35 1.0000
C52 C50 1.538(4)
C52 H52A 0.9800
C52 H52B 0.9800
C52 H52C 0.9800
C37 H37A 0.9800
C37 H37B 0.9800
C37 H37C 0.9800
C61 C60 1.504(4)
C61 H61A 0.9900
C61 H61B 0.9900
C51 C50 1.539(4)
C51 H51A 0.9800
C51 H51B 0.9800
C51 H51C 0.9800
C2 H2 1.0000
C7 H7 0.9500
C44 H44 0.9500
C50 H50 1.0000
C38 C39 1.540(4)
C38 H38 1.0000
C39 H39A 0.9800
C39 H39B 0.9800
C39 H39C 0.9800
C46 C47 1.522(4)
C58 C59 1.478(4)
C58 H58A 0.9900
C58 H58B 0.9900
C12 H12A 0.9800
C12 H12B 0.9800
C12 H12C 0.9800
C53 C57 1.374(5)
C53 C54 1.396(4)
C53 H53 0.9500
C59 C60 1.494(4)
C59 H59A 0.9900
C59 H59B 0.9900
C47 C48 1.530(4)
C47 H47 1.0000
C65 C64 1.510(4)
C65 H65A 0.9900
C65 H65B 0.9900
C60 H60A 0.9900
C60 H60B 0.9900
C66 H66A 0.9900
C66 H66B 0.9900
C31 H31 0.9500
C15 H15A 0.9800
C15 H15B 0.9800
C15 H15C 0.9800
C63 C64 1.515(4)
C63 H63A 0.9900
C63 H63B 0.9900
C11 H11A 0.9800
C11 H11B 0.9800
C11 H11C 0.9800
C48 H48A 0.9800
C48 H48B 0.9800
C48 H48C 0.9800
C54 C55 1.393(4)
C54 H54 0.9500
C68 C69 1.509(4)
C68 H68A 0.9900
C68 H68B 0.9900
C55 C56 1.395(5)
C55 H55 0.9500
C14 H14A 0.9800
C14 H14B 0.9800
C14 H14C 0.9800
C64 H64A 0.9900
C64 H64B 0.9900
C36 H36A 0.9800
C36 H36B 0.9800
C36 H36C 0.9800
C56 C57 1.392(5)
C56 H56 0.9500
C73 C72 1.479(5)
C73 H73A 0.9900
C73 H73B 0.9900
C57 H57 0.9500
C69 H69A 0.9900
C69 H69B 0.9900
C72 C71 1.482(5)
C72 H72A 0.9900
C72 H72B 0.9900
C70 C71 1.506(5)
C70 H70A 0.9900
C70 H70B 0.9900
C71 H71A 0.9900
C71 H71B 0.9900
C25 C26 1.531(3)
C25 C27 1.538(4)
C25 H25 1.0000
C27 H27A 0.9800
C27 H27B 0.9800
C27 H27C 0.9800
C26 H26A 0.9800
C26 H26B 0.9800
C26 H26C 0.9800

loop_
_geom_torsion_atom_site_label_1
_geom_torsion_atom_site_label_2
_geom_torsion_atom_site_label_3
_geom_torsion_atom_site_label_4
_geom_torsion
C1 O2 Y1 O1 19.9(4)
C1 O2 Y1 O3 89.0(5)
C1 O2 Y1 O4 160.7(5)
C1 O2 Y1 C57 -93.6(5)
C1 O2 Y1 C53 -64.5(5)
C1 O2 Y1 C56 -117.2(5)
C1 O2 Y1 C54 -59.2(5)
C1 O2 Y1 C55 -104.7(5)
C3 O1 Y1 O2 -23.7(2)
C3 O1 Y1 O3 -160.3(2)
C3 O1 Y1 O4 -97.3(2)
C3 O1 Y1 C57 68.3(2)
C3 O1 Y1 C53 82.0(2)
C3 O1 Y1 C56 95.6(3)
C3 O1 Y1 C54 112.6(2)
C3 O1 Y1 C55 124.4(2)
O2 Y1 O4 C65 124.5(2)
O1 Y1 O4 C65 -162.7(2)
O3 Y1 O4 C65 -99.7(2)
C57 Y1 O4 C65 31.0(2)
C53 Y1 O4 C65 18.3(3)
C56 Y1 O4 C65 8.2(2)
C54 Y1 O4 C65 -21.2(3)
C55 Y1 O4 C65 -19.9(2)
O2 Y1 O4 C62 -51.96(17)
O1 Y1 O4 C62 20.9(2)
O3 Y1 O4 C62 83.82(17)
C57 Y1 O4 C62 -145.48(18)
C53 Y1 O4 C62 -158.14(18)
C56 Y1 O4 C62 -168.20(19)
C54 Y1 O4 C62 162.39(17)
C55 Y1 O4 C62 163.67(17)
O2 Y1 O3 C58 95.1(2)
O1 Y1 O3 C58 165.1(2)
O4 Y1 O3 C58 21.6(2)
C57 Y1 O3 C58 -81.5(3)
C53 Y1 O3 C58 -113.7(2)
C56 Y1 O3 C58 -60.3(2)
C54 Y1 O3 C58 -106.7(2)
C55 Y1 O3 C58 -76.9(2)
O2 Y1 O3 C61 -106.1(2)
O1 Y1 O3 C61 -36.0(2)
O4 Y1 O3 C61 -179.6(2)
C57 Y1 O3 C61 77.3(2)
C53 Y1 O3 C61 45.1(2)
C56 Y1 O3 C61 98.5(2)
C54 Y1 O3 C61 52.1(2)
C55 Y1 O3 C61 81.9(2)
C29 N3 C28 C2 -167.6(2)
C28 N3 C29 C30 -51.3(4)
C28 N3 C29 C34 131.8(3)
C1 N2 C16 C17 108.5(3)
C2 N2 C16 C17 -95.2(3)
C1 N2 C16 C21 -74.0(3)
C2 N2 C16 C21 82.3(3)
C65 O4 C62 C63 21.0(3)
Y1 O4 C62 C63 -161.69(16)
C1 N1 C4 C5 -76.2(3)
C1 N1 C4 C9 108.4(3)
C8 C9 C4 C5 4.5(4)
C10 C9 C4 C5 -177.8(2)
C8 C9 C4 N1 -179.8(2)
C10 C9 C4 N1 -2.2(4)
C8 C9 C10 C11 92.9(3)
C4 C9 C10 C11 -84.7(3)
C8 C9 C10 C12 -32.2(4)
C4 C9 C10 C12 150.2(2)
C34 C29 C30 C31 -3.1(4)
N3 C29 C30 C31 -179.8(2)
C34 C29 C30 C38 176.0(2)
N3 C29 C30 C38 -0.7(4)
C4 N1 C1 O2 6.4(4)
C4 N1 C1 N2 -171.0(2)
Y1 O2 C1 N1 -172.3(3)
Y1 O2 C1 N2 5.2(6)
C16 N2 C1 N1 -13.4(3)
C2 N2 C1 N1 -169.4(2)
C16 N2 C1 O2 168.9(2)
C2 N2 C1 O2 12.9(3)
C41 N4 C3 O1 0.9(4)
C41 N4 C3 C2 -173.7(2)
Y1 O1 C3 N4 165.27(19)
Y1 O1 C3 C2 -20.1(3)
C21 C16 C17 C18 -0.7(4)
N2 C16 C17 C18 176.8(2)
C21 C16 C17 C22 178.3(2)
N2 C16 C17 C22 -4.2(4)
C23 C22 C17 C18 -66.5(3)
C24 C22 C17 C18 55.9(3)
C23 C22 C17 C16 114.5(3)
C24 C22 C17 C16 -123.1(3)
C17 C16 C21 C20 0.4(4)
N2 C16 C21 C20 -177.1(2)
C17 C16 C21 C25 -178.1(2)
N2 C16 C21 C25 4.4(4)
C43 C42 C41 C46 4.5(4)
C50 C42 C41 C46 -175.6(2)
C43 C42 C41 N4 179.5(2)
C50 C42 C41 N4 -0.5(4)
C3 N4 C41 C46 -78.2(3)
C3 N4 C41 C42 106.8(3)
C41 C42 C43 C44 -2.1(4)
C50 C42 C43 C44 177.9(3)
C32 C33 C34 C29 -1.1(4)
C32 C33 C34 C35 176.7(3)
C30 C29 C34 C33 3.8(4)
N3 C29 C34 C33 -179.2(2)
C30 C29 C34 C35 -174.1(2)
N3 C29 C34 C35 3.0(3)
C4 C9 C8 C7 -1.1(4)
C10 C9 C8 C7 -178.7(2)
C20 C19 C18 C17 0.2(4)
C16 C17 C18 C19 0.4(4)
C22 C17 C18 C19 -178.7(2)
C7 C6 C5 C4 0.9(4)
C7 C6 C5 C13 -176.5(3)
N1 C4 C5 C6 -179.7(2)
C9 C4 C5 C6 -4.4(4)
N1 C4 C5 C13 -2.5(4)
C9 C4 C5 C13 172.9(2)
C15 C13 C5 C6 -58.1(3)
C14 C13 C5 C6 64.9(3)
C15 C13 C5 C4 124.7(3)
C14 C13 C5 C4 -112.3(3)
C18 C19 C20 C21 -0.4(4)
C16 C21 C20 C19 0.1(4)
C25 C21 C20 C19 178.7(2)
C34 C33 C32 C31 -2.1(4)
C33 C34 C35 C36 23.3(4)
C29 C34 C35 C36 -159.0(2)
C33 C34 C35 C37 -100.1(3)
C29 C34 C35 C37 77.7(3)
C58 O3 C61 C60 -16.1(3)
Y1 O3 C61 C60 -178.3(2)
C1 N2 C2 C28 160.6(2)
C16 N2 C2 C28 4.1(3)
C1 N2 C2 C3 -78.6(3)
C16 N2 C2 C3 124.9(2)
N3 C28 C2 N2 -124.2(2)
N3 C28 C2 C3 109.8(2)
N4 C3 C2 N2 -90.4(3)
O1 C3 C2 N2 94.5(3)
N4 C3 C2 C28 35.4(3)
O1 C3 C2 C28 -139.7(2)
C5 C6 C7 C8 2.6(4)
C9 C8 C7 C6 -2.5(4)
C46 C45 C44 C43 1.2(4)
C42 C43 C44 C45 -0.7(4)
C43 C42 C50 C52 16.9(4)
C41 C42 C50 C52 -163.0(2)
C43 C42 C50 C51 -106.8(3)
C41 C42 C50 C51 73.3(3)
C29 C30 C38 C40 -123.1(3)
C31 C30 C38 C40 56.0(3)
C29 C30 C38 C39 113.6(3)
C31 C30 C38 C39 -67.3(3)
C44 C45 C46 C41 1.1(4)
C44 C45 C46 C47 -178.8(3)
C42 C41 C46 C45 -4.0(4)
N4 C41 C46 C45 -178.8(2)
C42 C41 C46 C47 175.9(2)
N4 C41 C46 C47 1.0(4)
C61 O3 C58 C59 -5.2(3)
Y1 O3 C58 C59 156.1(2)
O2 Y1 C53 C57 -73.3(2)
O1 Y1 C53 C57 -154.7(2)
O3 Y1 C53 C57 127.9(2)
O4 Y1 C53 C57 24.6(3)
C56 Y1 C53 C57 37.7(2)
C54 Y1 C53 C57 114.1(3)
C55 Y1 C53 C57 77.5(2)
O2 Y1 C53 C54 172.67(19)
O1 Y1 C53 C54 91.2(2)
O3 Y1 C53 C54 13.9(2)
O4 Y1 C53 C54 -89.5(2)
C57 Y1 C53 C54 -114.1(3)
C56 Y1 C53 C54 -76.4(2)
C55 Y1 C53 C54 -36.52(18)
O3 C58 C59 C60 24.7(4)
C45 C46 C47 C49 -63.8(3)
C41 C46 C47 C49 116.3(3)
C45 C46 C47 C48 60.0(3)
C41 C46 C47 C48 -119.9(3)
C62 O4 C65 C64 1.9(3)
Y1 O4 C65 C64 -174.73(17)
C58 C59 C60 C61 -34.1(4)
O3 C61 C60 C59 30.7(4)
C69 O5 C66 C67 23.1(4)
C68 C67 C66 O5 -33.7(3)
C33 C32 C31 C30 2.8(4)
C29 C30 C31 C32 -0.2(4)
C38 C30 C31 C32 -179.4(3)
O4 C62 C63 C64 -35.1(3)
C57 C53 C54 C55 0.4(4)
Y1 C53 C54 C55 68.1(2)
C57 C53 C54 Y1 -67.7(2)
O2 Y1 C54 C55 -124.5(2)
O1 Y1 C54 C55 158.4(2)
O3 Y1 C54 C55 78.0(2)
O4 Y1 C54 C55 2.5(2)
C57 Y1 C54 C55 -77.5(2)
C53 Y1 C54 C55 -114.4(3)
C56 Y1 C54 C55 -37.1(2)
O2 Y1 C54 C53 -10.1(3)
O1 Y1 C54 C53 -87.2(2)
O3 Y1 C54 C53 -167.6(2)
O4 Y1 C54 C53 116.9(2)
C57 Y1 C54 C53 36.9(2)
C56 Y1 C54 C53 77.3(2)
C55 Y1 C54 C53 114.4(3)
C66 C67 C68 C69 31.1(3)
C53 C54 C55 C56 -0.5(4)
Y1 C54 C55 C56 66.1(2)
C53 C54 C55 Y1 -66.6(2)
O2 Y1 C55 C54 91.2(2)
O1 Y1 C55 C54 -24.1(2)
O3 Y1 C55 C54 -98.8(2)
O4 Y1 C55 C54 -177.96(19)
C57 Y1 C55 C54 76.8(2)
C53 Y1 C55 C54 36.99(18)
C56 Y1 C55 C54 113.9(3)
O2 Y1 C55 C56 -22.7(3)
O1 Y1 C55 C56 -138.0(2)
O3 Y1 C55 C56 147.3(2)
O4 Y1 C55 C56 68.1(2)
C57 Y1 C55 C56 -37.1(2)
C53 Y1 C55 C56 -76.9(2)
C54 Y1 C55 C56 -113.9(3)
O4 C65 C64 C63 -24.0(3)
C62 C63 C64 C65 36.2(3)
C54 C55 C56 C57 0.4(4)
Y1 C55 C56 C57 67.4(2)
C54 C55 C56 Y1 -67.0(2)
O2 Y1 C56 C57 51.4(2)
O1 Y1 C56 C57 -55.0(3)
O3 Y1 C56 C57 -148.1(2)
O4 Y1 C56 C57 133.5(2)
C53 Y1 C56 C57 -37.22(19)
C54 Y1 C56 C57 -77.4(2)
C55 Y1 C56 C57 -114.2(3)
O2 Y1 C56 C55 165.6(2)
O1 Y1 C56 C55 59.2(3)
O3 Y1 C56 C55 -33.9(2)
O4 Y1 C56 C55 -112.3(2)
C57 Y1 C56 C55 114.2(3)
C53 Y1 C56 C55 77.0(2)
C54 Y1 C56 C55 36.86(19)
C70 O6 C73 C72 25.7(4)
C54 C53 C57 C56 -0.2(4)
Y1 C53 C57 C56 -69.3(2)
C54 C53 C57 Y1 69.1(2)
C55 C56 C57 C53 -0.2(4)
Y1 C56 C57 C53 69.3(2)
C55 C56 C57 Y1 -69.4(2)
O2 Y1 C57 C53 111.9(2)
O1 Y1 C57 C53 27.8(3)
O3 Y1 C57 C53 -70.6(3)
O4 Y1 C57 C53 -162.0(2)
C56 Y1 C57 C53 -113.2(3)
C54 Y1 C57 C53 -37.1(2)
C55 Y1 C57 C53 -76.5(2)
O2 Y1 C57 C56 -135.0(2)
O1 Y1 C57 C56 140.9(2)
O3 Y1 C57 C56 42.6(3)
O4 Y1 C57 C56 -48.8(2)
C53 Y1 C57 C56 113.2(3)
C54 Y1 C57 C56 76.1(2)
C55 Y1 C57 C56 36.68(19)
C66 O5 C69 C68 -2.4(4)
C67 C68 C69 O5 -19.1(4)
O6 C73 C72 C71 -1.0(4)
C73 O6 C70 C71 -40.1(4)
C73 C72 C71 C70 -22.7(4)
O6 C70 C71 C72 38.6(4)
C20 C21 C25 C26 -59.4(3)
C16 C21 C25 C26 119.1(3)
C20 C21 C25 C27 63.0(3)
C16 C21 C25 C27 -118.5(3)
